data_4322956
loop_
_publ_author_name
'Hazel-Ann Hosein'
'Lincoln A. Hall'
'Alan J. Lough'
'William Desmarais'
'Michael J. Vela'
'Bruce M. Foxman'

_publ_contact_author
;
Bruce M. Foxman
Department of Chemistry
Brandeis University - MS 015
Waltham, MA 02254-9110 USA
;
_publ_contact_author_email ' foxman1@binah.cc.brandeis.edu  '
_publ_contact_author_fax ' 1 617 736 2516 '
_publ_contact_author_phone ' 1 617 736 2532 '
_publ_section_title
;
 Attempted Syntheses of Transition Metal and Lanthanide
 (Dialkylamino)squarates. The Hydrolysis Problem
;
_journal_name_full 'Inorganic Chemistry'
_journal_page_first 4184
_journal_page_last 4189
_journal_paper_doi 10.1021/ic9801490
_journal_volume 37
_journal_year 1998
_chemical_compound_source
;
?
;
_chemical_formula_moiety ' C6 H7 O3 N1 '
_chemical_formula_sum 'C6 H7 N O3'
_chemical_formula_weight 141.13
_chemical_name_systematic 1-(dimethylamino)-2-hydroxycyclobutenedione
_space_group_IT_number 14
_symmetry_cell_setting monoclinic
_symmetry_space_group_name_Hall '-P 2ybc'
_symmetry_space_group_name_H-M 'P 1 21/c 1'
_atom_sites_solution_hydrogens geom
_atom_sites_solution_primary direct
_audit_creation_date 97-12-18
_audit_creation_method CRYSTALS_ver_07-07-97
_cell_angle_alpha 90.
_cell_angle_beta 95.121(12)
_cell_angle_gamma 90.
_cell_formula_units_Z 4.00
_cell_length_a 5.0933(7)
_cell_length_b 8.3314(6)
_cell_length_c 15.087(3)
_cell_measurement_reflns_used 25
_cell_measurement_temperature 294
_cell_measurement_theta_max 46
_cell_measurement_theta_min 41
_cell_volume 637.65(16)
_computing_cell_refinement 'CAD4-EXPRESS (Straver, 1992)'
_computing_data_collection 'CAD4-EXPRESS (Straver, 1992)'
_computing_data_reduction
;
MolEN (Fair, C. K., 1990)
;
_computing_molecular_graphics
;
 CAMERON (Watkin, Prout & Pearce,  1996)
;
_computing_publication_material
;
CRYSTALS Issue 10 (Watkin, Prout, Carruthers & Betteridge, 1996)
;
_computing_structure_refinement
;
CRYSTALS Issue 10 (Watkin, Prout, Carruthers & Betteridge, 1996)
;
_computing_structure_solution 'SHELXS86 (Sheldrick, 1986)'
_diffrn_ambient_temperature 294
_diffrn_measured_fraction_theta_max 0.999
_diffrn_measurement_method \w/2\q
_diffrn_radiation_type 'Cu K\a'
_diffrn_radiation_wavelength 1.54178
_diffrn_reflns_av_R_equivalents 0.01
_diffrn_reflns_limit_h_max 6
_diffrn_reflns_limit_h_min -6
_diffrn_reflns_limit_k_max 0
_diffrn_reflns_limit_k_min -10
_diffrn_reflns_limit_l_max 0
_diffrn_reflns_limit_l_min -18
_diffrn_reflns_number 1350
_diffrn_reflns_theta_max 74.30
_diffrn_reflns_theta_min 2.20
_diffrn_standards_decay_% 0.00
_diffrn_standards_interval_time 7200s
_diffrn_standards_number 3
_exptl_absorpt_coefficient_mu 0.98
_exptl_absorpt_correction_T_max 0.996
_exptl_absorpt_correction_T_min 0.975
_exptl_absorpt_correction_type psi-scan
_exptl_absorpt_process_details '\y scan,(North et al, 1968)'
_exptl_crystal_colour ' yellow '
_exptl_crystal_density_diffrn 1.47
_exptl_crystal_density_meas ?
_exptl_crystal_description ' cube '
_exptl_crystal_F_000 297.04
_exptl_crystal_size_max 0.25
_exptl_crystal_size_mid 0.21
_exptl_crystal_size_min 0.21
_refine_diff_density_max 0.56
_refine_diff_density_min -0.25
_refine_ls_extinction_coef 29.3(26)
_refine_ls_extinction_method 'Larson 1970 Crystallographic Computing eq 22'
_refine_ls_goodness_of_fit_obs 1.0364
_refine_ls_hydrogen_treatment refall
_refine_ls_matrix_type full
_refine_ls_number_parameters 120
_refine_ls_number_reflns 1157
_refine_ls_R_factor_obs 0.0347
_refine_ls_shift/su_max 0.107539
_refine_ls_structure_factor_coef Fsqd
_refine_ls_weighting_details
;
 Chebychev polynomial with   3 parameters (Carruthers & Watkin, 1979)
 2.65 1.54 1.62
;
_refine_ls_weighting_scheme calc
_refine_ls_wR_factor_obs 0.0425
_reflns_limit_h_max 6
_reflns_limit_h_min 0
_reflns_limit_k_max 10
_reflns_limit_k_min 0
_reflns_limit_l_max 18
_reflns_limit_l_min -18
_reflns_number_observed 1157
_reflns_number_total 1299
_reflns_observed_criterion >1.96\s(I)
_cod_data_source_file ic9801490.cif
_cod_data_source_block IC9801490-Structure_1
_cod_depositor_comments
;
The following automatic conversions were performed:

'_exptl_crystal_density_meas' value 'not measured' was changed to '?'
- the value is perceived as not measured.

Automatic conversion script
Id: cif_fix_values 3008 2015-01-20 13:52:24Z robertas 

The following automatic conversions were performed:

'_atom_sites_solution_primary' value 'Direct_Methods' was changed to
'direct'.

'_atom_sites_solution_hydrogens' value 'Geometric' was changed to
'geom'.

Automatic conversion script
Id: cif_fix_values 6452 2018-10-05 10:23:21Z andrius 
;
_cod_original_cell_volume 637.66
_cod_original_sg_symbol_H-M 'P 1 21/c 1 '
_cod_original_formula_sum ' C6 H7 O3 N1 '
_cod_database_code 4322956

loop_
_symmetry_equiv_pos_as_xyz
x,y,z
-x,-y,-z
-x,y+1/2,-z+1/2
x,-y+1/2,z+1/2

loop_
_atom_site_aniso_label
_atom_site_aniso_U_11
_atom_site_aniso_U_22
_atom_site_aniso_U_33
_atom_site_aniso_U_23
_atom_site_aniso_U_13
_atom_site_aniso_U_12
O1 0.0489(5) 0.0572(6) 0.0470(6) -0.0069(4) -0.0045(4) -0.0150(4)
O2 0.0585(6) 0.0592(6) 0.0429(5) -0.0014(4) 0.0149(4) -0.0231(4)
O3 0.0538(5) 0.0513(5) 0.0550(6) 0.0074(4) 0.0104(4) -0.0198(4)
C1 0.0328(5) 0.0295(5) 0.0386(6) -0.0009(4) 0.0055(4) -0.0013(4)
C2 0.0353(5) 0.0315(5) 0.0399(6) 0.0013(4) 0.0048(4) -0.0029(4)
C3 0.0361(5) 0.0351(6) 0.0380(6) -0.0026(5) 0.0022(4) -0.0029(4)
C4 0.0375(6) 0.0367(6) 0.0377(6) -0.0031(5) 0.0071(4) -0.0048(5)
C5 0.0402(7) 0.0469(7) 0.0561(8) -0.0072(6) 0.0017(6) -0.0127(6)
C6 0.0652(9) 0.0610(9) 0.0366(7) 0.0038(6) -0.0003(6) -0.0114(7)
N1 0.0381(5) 0.0377(5) 0.0379(5) -0.0012(4) 0.0015(4) -0.0060(4)

loop_
_atom_site_label
_atom_site_fract_x
_atom_site_fract_y
_atom_site_fract_z
_atom_site_U_iso_or_equiv
_atom_site_occupancy
_atom_site_thermal_displace_type
O1 0.1858(2) 0.12106(12) 0.39996(7) 0.0516 1.0000 Uani
O2 0.6637(2) 0.37349(12) 0.43603(6) 0.0529 1.0000 Uani
O3 0.1895(2) 0.06967(12) 0.61685(7) 0.0530 1.0000 Uani
C1 0.5371(2) 0.26084(13) 0.58009(8) 0.0335 1.0000 Uani
C2 0.3196(2) 0.15108(14) 0.56363(8) 0.0354 1.0000 Uani
C3 0.3168(2) 0.17444(14) 0.46984(8) 0.0365 1.0000 Uani
C4 0.5371(2) 0.28985(14) 0.48274(8) 0.0371 1.0000 Uani
C5 0.8835(3) 0.43296(18) 0.64435(11) 0.0479 1.0000 Uani
C6 0.6329(4) 0.2557(2) 0.7398(1) 0.0546 1.0000 Uani
N1 0.67691(19) 0.31267(12) 0.65064(7) 0.0380 1.0000 Uani
H1 -0.005(5) 0.024(4) 0.4003(19) 0.13(1) 1.0000 Uiso
H51 0.826(4) 0.533(3) 0.6696(13) 0.075(6) 1.0000 Uiso
H52 1.045(4) 0.394(2) 0.6745(15) 0.075(6) 1.0000 Uiso
H53 0.919(4) 0.451(2) 0.5837(14) 0.070(5) 1.0000 Uiso
H61 0.799(5) 0.223(3) 0.7695(17) 0.106(8) 1.0000 Uiso
H62 0.574(5) 0.345(3) 0.7768(18) 0.107(8) 1.0000 Uiso
H63 0.497(5) 0.167(3) 0.7359(16) 0.098(7) 1.0000 Uiso

loop_
_atom_type_symbol
_atom_type_scat_dispersion_real
_atom_type_scat_dispersion_imag
_atom_type_scat_Cromer_Mann_a1
_atom_type_scat_Cromer_Mann_b1
_atom_type_scat_Cromer_Mann_a2
_atom_type_scat_Cromer_Mann_b2
_atom_type_scat_Cromer_Mann_a3
_atom_type_scat_Cromer_Mann_b3
_atom_type_scat_Cromer_Mann_a4
_atom_type_scat_Cromer_Mann_b4
_atom_type_scat_Cromer_Mann_c
_atom_type_scat_source
'O   ' 0.0470 0.0320 3.0485 13.2771 2.2868 5.7011 1.5463 0.3239 0.8670 32.9089 0.2508 International_Tables_Vol_IV_Table_2.2B
'N   ' 0.0290 0.0180 12.2126 0.0057 3.1322 9.8933 2.0125 28.9975 1.1663 0.5826 -11.5290 International_Tables_Vol_IV_Table_2.2B
'C   ' 0.0170 0.0090 2.3100 20.8439 1.0200 10.2075 1.5886 0.5687 0.8650 51.6512 0.2156 International_Tables_Vol_IV_Table_2.2B
'H   ' 0.0000 0.0000 0.4930 10.5109 0.3229 26.1257 0.1402 3.1424 0.0408 57.7997 0.0030 International_Tables_Vol_IV_Table_2.2B

loop_
_geom_angle_atom_site_label_1
_geom_angle_site_symmetry_1
_geom_angle_atom_site_label_2
_geom_angle_site_symmetry_2
_geom_angle_atom_site_label_3
_geom_angle_site_symmetry_3
_geom_angle
_geom_angle_publ_flag
C3 . O1 . H1 . 124.4(13) no
C2 . O3 . H1 2_556 129.2(13) no
C2 . C1 . C4 . 90.05(9) yes
C2 . C1 . N1 . 135.09(11) yes
C4 . C1 . N1 . 134.9(1) yes
O3 . C2 . C1 . 131.40(11) yes
O3 . C2 . C3 . 137.23(11) yes
C1 . C2 . C3 . 91.37(9) yes
O1 . C3 . C2 . 136.87(11) yes
O1 . C3 . C4 . 132.10(11) yes
C2 . C3 . C4 . 91.02(9) yes
O2 . C4 . C1 . 135.37(11) yes
O2 . C4 . C3 . 137.08(11) yes
C1 . C4 . C3 . 87.55(9) yes
N1 . C5 . H51 . 108.6(12) no
N1 . C5 . H52 . 109.4(12) no
H51 . C5 . H52 . 112.3(17) no
N1 . C5 . H53 . 111.4(12) no
H51 . C5 . H53 . 109.2(16) no
H52 . C5 . H53 . 106.0(17) no
N1 . C6 . H61 . 108.6(16) no
N1 . C6 . H62 . 110.8(16) no
H61 . C6 . H62 . 104.1(22) no
N1 . C6 . H63 . 110.2(14) no
H61 . C6 . H63 . 113.2(21) no
H62 . C6 . H63 . 109.9(22) no
C1 . N1 . C5 . 121.27(11) yes
C1 . N1 . C6 . 121.82(11) yes
C5 . N1 . C6 . 116.90(11) yes
O1 . H1 . O3 2_556 167.6(26) no

loop_
_geom_bond_atom_site_label_1
_geom_bond_site_symmetry_1
_geom_bond_atom_site_label_2
_geom_bond_site_symmetry_2
_geom_bond_distance
_geom_bond_publ_flag
O1 . C3 . 1.2762(15) yes
O1 . H1 . 1.27(3) no
O2 . C4 . 1.2160(15) yes
O3 . C2 . 1.2803(15) yes
O3 . H1 2_556 1.23(3) no
C1 . C2 . 1.4407(15) yes
C1 . C4 . 1.4885(15) yes
C1 . N1 . 1.3005(15) yes
C2 . C3 . 1.4272(16) yes
C3 . C4 . 1.4775(15) yes
C5 . N1 . 1.4623(16) yes
C5 . H51 . 0.98(2) no
C5 . H52 . 0.96(2) no
C5 . H53 . 0.96(2) no
C6 . N1 . 1.4623(17) yes
C6 . H61 . 0.96(3) no
C6 . H62 . 0.99(3) no
C6 . H63 . 1.01(3) no
